data_4086731
loop_
_publ_author_name
'Valadez, Travis N.'
'Norton, Jack R.'
'Neary, Michelle C.'
'Quinlivan, Patrick J.'

_publ_section_title
;
 Reaction of Cp*2Zr(2,3-dimethylbutadiene) with Isonitriles and CO
;
_journal_issue 18
_journal_name_full Organometallics
_journal_page_first 3163
_journal_paper_doi 10.1021/acs.organomet.6b00522
_journal_volume 35
_journal_year 2016
_chemical_formula_moiety 'C34 H54 N2 Zr'
_chemical_formula_sum 'C34 H54 N2 Zr'
_chemical_formula_weight 582.01
_space_group_crystal_system monoclinic
_space_group_IT_number 14
_space_group_name_Hall '-P 2yn'
_space_group_name_H-M_alt 'P 1 21/n 1'
_symmetry_space_group_name_Hall '-P 2yn'
_symmetry_space_group_name_H-M 'P 1 21/n 1'
_atom_sites_solution_hydrogens geom
_audit_creation_method SHELXL-2014/7
_cell_angle_alpha 90
_cell_angle_beta 104.1020(10)
_cell_angle_gamma 90
_cell_formula_units_Z 4
_cell_length_a 11.5076(5)
_cell_length_b 15.1678(7)
_cell_length_c 18.0604(8)
_cell_measurement_reflns_used 9180
_cell_measurement_temperature 130(2)
_cell_measurement_theta_max 32.94
_cell_measurement_theta_min 2.33
_cell_volume 3057.4(2)
_computing_cell_refinement 'Bruker SAINT'
_computing_data_collection 'Bruker APEX2'
_computing_data_reduction 'Bruker SAINT'
_computing_molecular_graphics 'Bruker SHELXTL'
_computing_publication_material 'Bruker SHELXTL'
_computing_structure_refinement 'SHELXL-2014/7 (Sheldrick, 2014)'
_computing_structure_solution 'SHELXS-97 (Sheldrick 2008)'
_diffrn_ambient_temperature 130(2)
_diffrn_measured_fraction_theta_full 1.000
_diffrn_measured_fraction_theta_max 0.955
_diffrn_measurement_device_type 'Bruker APEX-II CCD'
_diffrn_measurement_method '\f and \w scans'
_diffrn_radiation_type MoK\a
_diffrn_radiation_wavelength 0.71073
_diffrn_reflns_av_R_equivalents 0.0394
_diffrn_reflns_av_unetI/netI 0.0286
_diffrn_reflns_Laue_measured_fraction_full 1.000
_diffrn_reflns_Laue_measured_fraction_max 0.955
_diffrn_reflns_limit_h_max 17
_diffrn_reflns_limit_h_min -17
_diffrn_reflns_limit_k_max 22
_diffrn_reflns_limit_k_min -22
_diffrn_reflns_limit_l_max 27
_diffrn_reflns_limit_l_min -27
_diffrn_reflns_number 54479
_diffrn_reflns_point_group_measured_fraction_full 1.000
_diffrn_reflns_point_group_measured_fraction_max 0.955
_diffrn_reflns_theta_full 25.000
_diffrn_reflns_theta_max 33.157
_diffrn_reflns_theta_min 1.776
_exptl_absorpt_coefficient_mu 0.384
_exptl_absorpt_correction_T_max 0.7465
_exptl_absorpt_correction_T_min 0.6858
_exptl_absorpt_correction_type empirical
_exptl_absorpt_process_details sadabs
_exptl_crystal_colour orange
_exptl_crystal_density_diffrn 1.264
_exptl_crystal_description block
_exptl_crystal_F_000 1248
_exptl_crystal_size_max 0.380
_exptl_crystal_size_mid 0.290
_exptl_crystal_size_min 0.140
_refine_diff_density_max 0.487
_refine_diff_density_min -0.427
_refine_diff_density_rms 0.062
_refine_ls_extinction_method none
_refine_ls_goodness_of_fit_ref 1.056
_refine_ls_hydrogen_treatment constr
_refine_ls_matrix_type full
_refine_ls_number_parameters 350
_refine_ls_number_reflns 11151
_refine_ls_number_restraints 0
_refine_ls_restrained_S_all 1.056
_refine_ls_R_factor_all 0.0321
_refine_ls_R_factor_gt 0.0262
_refine_ls_shift/su_max 0.004
_refine_ls_shift/su_mean 0.000
_refine_ls_structure_factor_coef Fsqd
_refine_ls_weighting_details 'w=1/[\s^2^(Fo^2^)+(0.0302P)^2^+1.1284P] where P=(Fo^2^+2Fc^2^)/3'
_refine_ls_weighting_scheme calc
_refine_ls_wR_factor_gt 0.0664
_refine_ls_wR_factor_ref 0.0700
_reflns_Friedel_coverage 0.000
_reflns_number_gt 9828
_reflns_number_total 11151
_reflns_threshold_expression 'I > 2\s(I)'
_cod_data_source_file om6b00522_si_002.cif
_cod_data_source_block zrcniprbond
_cod_database_code 4086731
_shelx_shelxl_version_number 2014/7
_shelx_space_group_comment
; 
The symmetry employed for this shelxl refinement is uniquely defined 
by the following loop, which should always be used as a source of 
symmetry information in preference to the above space-group names. 
They are only intended as comments. 
;
_shelx_estimated_absorpt_t_min 0.868
_shelx_estimated_absorpt_t_max 0.948

loop_
_space_group_symop_operation_xyz
'x, y, z'
'-x+1/2, y+1/2, -z+1/2'
'-x, -y, -z'
'x-1/2, -y-1/2, z-1/2'

loop_
_atom_site_label
_atom_site_type_symbol
_atom_site_fract_x
_atom_site_fract_y
_atom_site_fract_z
_atom_site_U_iso_or_equiv
_atom_site_adp_type
_atom_site_occupancy
_atom_site_site_symmetry_order
_atom_site_calc_flag
_atom_site_refinement_flags_posn
_atom_site_refinement_flags_adp
Zr Zr 0.31958(2) 0.74055(2) 0.58673(2) 0.01004(3) Uani 1 1 d . .
N1 N 0.24964(8) 0.61838(6) 0.64292(5) 0.01435(15) Uani 1 1 d . .
N2 N 0.56916(8) 0.78324(6) 0.54417(5) 0.01602(16) Uani 1 1 d . .
C1 C 0.35219(9) 0.60241(7) 0.63034(6) 0.01405(17) Uani 1 1 d . .
C2 C 0.42614(9) 0.52000(7) 0.65118(7) 0.01833(19) Uani 1 1 d . .
H2A H 0.4160 0.4822 0.6054 0.022 Uiso 1 1 calc R U
H2B H 0.3964 0.4868 0.6900 0.022 Uiso 1 1 calc R U
C3 C 0.55842(9) 0.53996(7) 0.68230(6) 0.01768(19) Uani 1 1 d . .
C4 C 0.61923(9) 0.58791(7) 0.64221(6) 0.01654(18) Uani 1 1 d . .
C5 C 0.56020(9) 0.62129(7) 0.56271(6) 0.01557(18) Uani 1 1 d . .
H5A H 0.4930 0.5815 0.5393 0.019 Uiso 1 1 calc R U
H5B H 0.6192 0.6188 0.5310 0.019 Uiso 1 1 calc R U
C6 C 0.51187(9) 0.71679(7) 0.56165(6) 0.01312(16) Uani 1 1 d . .
C7 C 0.61037(11) 0.50111(9) 0.76009(7) 0.0275(2) Uani 1 1 d . .
H7A H 0.6972 0.5109 0.7743 0.041 Uiso 1 1 calc R U
H7B H 0.5939 0.4377 0.7589 0.041 Uiso 1 1 calc R U
H7C H 0.5738 0.5295 0.7976 0.041 Uiso 1 1 calc R U
C8 C 0.74930(10) 0.61361(8) 0.67158(7) 0.0229(2) Uani 1 1 d . .
H8A H 0.7831 0.5829 0.7198 0.034 Uiso 1 1 calc R U
H8B H 0.7551 0.6774 0.6801 0.034 Uiso 1 1 calc R U
H8C H 0.7940 0.5972 0.6339 0.034 Uiso 1 1 calc R U
C11 C 0.18655(10) 0.55527(8) 0.68360(6) 0.0192(2) Uani 1 1 d . .
H11A H 0.2461 0.5348 0.7305 0.023 Uiso 1 1 calc R U
C12 C 0.08361(11) 0.59832(9) 0.70921(8) 0.0266(2) Uani 1 1 d . .
H12A H 0.1146 0.6464 0.7448 0.040 Uiso 1 1 calc R U
H12B H 0.0443 0.5544 0.7347 0.040 Uiso 1 1 calc R U
H12C H 0.0255 0.6219 0.6647 0.040 Uiso 1 1 calc R U
C13 C 0.14154(11) 0.47380(8) 0.63530(8) 0.0251(2) Uani 1 1 d . .
H13A H 0.2076 0.4477 0.6174 0.038 Uiso 1 1 calc R U
H13B H 0.0771 0.4909 0.5913 0.038 Uiso 1 1 calc R U
H13C H 0.1110 0.4306 0.6663 0.038 Uiso 1 1 calc R U
C21 C 0.68859(10) 0.77716(7) 0.52704(7) 0.0193(2) Uani 1 1 d . .
H21A H 0.7245 0.7180 0.5429 0.023 Uiso 1 1 calc R U
C22 C 0.67593(13) 0.79006(12) 0.44188(8) 0.0346(3) Uani 1 1 d . .
H22A H 0.6388 0.7376 0.4142 0.052 Uiso 1 1 calc R U
H22B H 0.7553 0.7992 0.4323 0.052 Uiso 1 1 calc R U
H22C H 0.6255 0.8417 0.4243 0.052 Uiso 1 1 calc R U
C23 C 0.76804(12) 0.84876(10) 0.57217(10) 0.0351(3) Uani 1 1 d . .
H23A H 0.7756 0.8397 0.6269 0.053 Uiso 1 1 calc R U
H23B H 0.7322 0.9066 0.5571 0.053 Uiso 1 1 calc R U
H23C H 0.8475 0.8461 0.5616 0.053 Uiso 1 1 calc R U
C30 C 0.29004(9) 0.71487(7) 0.44085(6) 0.01575(18) Uani 1 1 d . .
C31 C 0.25587(9) 0.80352(7) 0.45049(6) 0.01579(18) Uani 1 1 d . .
C32 C 0.14993(9) 0.80110(7) 0.47794(6) 0.01450(17) Uani 1 1 d . .
C33 C 0.12252(9) 0.71129(7) 0.48852(6) 0.01427(17) Uani 1 1 d . .
C34 C 0.20883(9) 0.65803(7) 0.46501(6) 0.01498(17) Uani 1 1 d . .
C35 C 0.37827(10) 0.68769(9) 0.39606(6) 0.0228(2) Uani 1 1 d . .
H35A H 0.3371 0.6825 0.3419 0.034 Uiso 1 1 calc R U
H35B H 0.4136 0.6307 0.4148 0.034 Uiso 1 1 calc R U
H35C H 0.4417 0.7321 0.4022 0.034 Uiso 1 1 calc R U
C36 C 0.31662(11) 0.88264(8) 0.42710(7) 0.0236(2) Uani 1 1 d . .
H36A H 0.3078 0.8815 0.3717 0.035 Uiso 1 1 calc R U
H36B H 0.4019 0.8817 0.4532 0.035 Uiso 1 1 calc R U
H36C H 0.2798 0.9364 0.4411 0.035 Uiso 1 1 calc R U
C37 C 0.06267(10) 0.87489(7) 0.47816(7) 0.0206(2) Uani 1 1 d . .
H37A H -0.0106 0.8645 0.4382 0.031 Uiso 1 1 calc R U
H37B H 0.0987 0.9309 0.4685 0.031 Uiso 1 1 calc R U
H37C H 0.0430 0.8773 0.5280 0.031 Uiso 1 1 calc R U
C38 C 0.01037(9) 0.68044(8) 0.50901(7) 0.0194(2) Uani 1 1 d . .
H38A H -0.0574 0.6848 0.4642 0.029 Uiso 1 1 calc R U
H38B H -0.0050 0.7174 0.5501 0.029 Uiso 1 1 calc R U
H38C H 0.0203 0.6190 0.5261 0.029 Uiso 1 1 calc R U
C39 C 0.20428(10) 0.55998(7) 0.45493(7) 0.0216(2) Uani 1 1 d . .
H39A H 0.1554 0.5454 0.4040 0.032 Uiso 1 1 calc R U
H39B H 0.1688 0.5332 0.4937 0.032 Uiso 1 1 calc R U
H39C H 0.2857 0.5372 0.4606 0.032 Uiso 1 1 calc R U
C40 C 0.42549(9) 0.88617(7) 0.65249(6) 0.01627(18) Uani 1 1 d . .
C41 C 0.46359(9) 0.81537(7) 0.70447(6) 0.01613(18) Uani 1 1 d . .
C42 C 0.36267(10) 0.78370(7) 0.72789(6) 0.01552(18) Uani 1 1 d . .
C43 C 0.26052(9) 0.83362(7) 0.68960(6) 0.01466(17) Uani 1 1 d . .
C44 C 0.30108(9) 0.89825(7) 0.64436(6) 0.01516(18) Uani 1 1 d . .
C45 C 0.50449(11) 0.94990(8) 0.62415(7) 0.0238(2) Uani 1 1 d . .
H45A H 0.4982 1.0083 0.6461 0.036 Uiso 1 1 calc R U
H45B H 0.4791 0.9535 0.5683 0.036 Uiso 1 1 calc R U
H45C H 0.5877 0.9296 0.6394 0.036 Uiso 1 1 calc R U
C46 C 0.59060(10) 0.79003(9) 0.74049(7) 0.0250(2) Uani 1 1 d . .
H46A H 0.6178 0.8208 0.7894 0.038 Uiso 1 1 calc R U
H46B H 0.6417 0.8066 0.7065 0.038 Uiso 1 1 calc R U
H46C H 0.5954 0.7262 0.7491 0.038 Uiso 1 1 calc R U
C47 C 0.37035(12) 0.71837(8) 0.79135(6) 0.0229(2) Uani 1 1 d . .
H47A H 0.4123 0.7452 0.8399 0.034 Uiso 1 1 calc R U
H47B H 0.4144 0.6661 0.7816 0.034 Uiso 1 1 calc R U
H47C H 0.2894 0.7012 0.7940 0.034 Uiso 1 1 calc R U
C48 C 0.13685(10) 0.83001(8) 0.70366(7) 0.0216(2) Uani 1 1 d . .
H48A H 0.1429 0.8166 0.7576 0.032 Uiso 1 1 calc R U
H48B H 0.0900 0.7840 0.6717 0.032 Uiso 1 1 calc R U
H48C H 0.0972 0.8871 0.6909 0.032 Uiso 1 1 calc R U
C49 C 0.23562(11) 0.98002(7) 0.61016(7) 0.0216(2) Uani 1 1 d . .
H49A H 0.2678 1.0311 0.6417 0.032 Uiso 1 1 calc R U
H49B H 0.1501 0.9737 0.6080 0.032 Uiso 1 1 calc R U
H49C H 0.2463 0.9885 0.5584 0.032 Uiso 1 1 calc R U

loop_
_atom_site_aniso_label
_atom_site_aniso_U_11
_atom_site_aniso_U_22
_atom_site_aniso_U_33
_atom_site_aniso_U_23
_atom_site_aniso_U_13
_atom_site_aniso_U_12
Zr 0.00942(4) 0.01066(5) 0.00988(5) -0.00057(3) 0.00205(3) 0.00053(3)
N1 0.0142(4) 0.0144(4) 0.0139(4) 0.0014(3) 0.0022(3) -0.0021(3)
N2 0.0140(4) 0.0166(4) 0.0192(4) -0.0001(3) 0.0074(3) 0.0006(3)
C1 0.0135(4) 0.0130(4) 0.0146(4) 0.0006(3) 0.0013(3) -0.0006(3)
C2 0.0158(5) 0.0137(4) 0.0248(5) 0.0042(4) 0.0035(4) 0.0007(3)
C3 0.0156(4) 0.0148(4) 0.0204(5) 0.0013(4) 0.0001(4) 0.0024(3)
C4 0.0120(4) 0.0150(4) 0.0209(5) -0.0012(4) 0.0006(3) 0.0025(3)
C5 0.0138(4) 0.0146(4) 0.0186(4) -0.0016(3) 0.0047(3) 0.0015(3)
C6 0.0127(4) 0.0141(4) 0.0124(4) -0.0011(3) 0.0027(3) 0.0017(3)
C7 0.0248(6) 0.0298(6) 0.0241(6) 0.0083(5) -0.0014(4) 0.0002(5)
C8 0.0134(4) 0.0239(5) 0.0294(6) -0.0017(4) 0.0011(4) 0.0002(4)
C11 0.0160(4) 0.0212(5) 0.0206(5) 0.0058(4) 0.0047(4) -0.0032(4)
C12 0.0198(5) 0.0328(6) 0.0301(6) 0.0076(5) 0.0118(5) -0.0002(5)
C13 0.0210(5) 0.0206(5) 0.0317(6) 0.0052(4) 0.0024(4) -0.0068(4)
C21 0.0154(4) 0.0188(5) 0.0267(5) 0.0005(4) 0.0111(4) 0.0002(4)
C22 0.0256(6) 0.0528(9) 0.0305(7) 0.0064(6) 0.0169(5) -0.0005(6)
C23 0.0227(6) 0.0351(7) 0.0531(9) -0.0149(6) 0.0196(6) -0.0106(5)
C30 0.0149(4) 0.0201(5) 0.0115(4) -0.0016(3) 0.0018(3) 0.0024(3)
C31 0.0157(4) 0.0181(4) 0.0126(4) 0.0022(3) 0.0017(3) 0.0014(3)
C32 0.0138(4) 0.0151(4) 0.0130(4) 0.0001(3) 0.0003(3) 0.0027(3)
C33 0.0115(4) 0.0161(4) 0.0138(4) -0.0011(3) 0.0002(3) 0.0009(3)
C34 0.0149(4) 0.0151(4) 0.0134(4) -0.0025(3) 0.0003(3) 0.0018(3)
C35 0.0191(5) 0.0352(6) 0.0145(5) -0.0041(4) 0.0051(4) 0.0050(4)
C36 0.0256(5) 0.0234(5) 0.0224(5) 0.0074(4) 0.0067(4) -0.0009(4)
C37 0.0167(5) 0.0183(5) 0.0239(5) -0.0018(4) -0.0004(4) 0.0058(4)
C38 0.0133(4) 0.0217(5) 0.0219(5) 0.0001(4) 0.0019(4) -0.0013(4)
C39 0.0216(5) 0.0170(5) 0.0232(5) -0.0067(4) -0.0001(4) 0.0015(4)
C40 0.0168(4) 0.0149(4) 0.0181(4) -0.0051(3) 0.0061(4) -0.0033(3)
C41 0.0141(4) 0.0185(4) 0.0148(4) -0.0055(4) 0.0015(3) -0.0004(3)
C42 0.0186(5) 0.0163(4) 0.0112(4) -0.0021(3) 0.0027(3) 0.0006(3)
C43 0.0151(4) 0.0157(4) 0.0142(4) -0.0028(3) 0.0054(3) 0.0001(3)
C44 0.0176(4) 0.0128(4) 0.0150(4) -0.0023(3) 0.0040(3) 0.0009(3)
C45 0.0259(5) 0.0184(5) 0.0309(6) -0.0063(4) 0.0143(5) -0.0071(4)
C46 0.0156(5) 0.0330(6) 0.0231(5) -0.0095(5) -0.0018(4) 0.0033(4)
C47 0.0310(6) 0.0238(5) 0.0128(4) 0.0019(4) 0.0033(4) 0.0011(4)
C48 0.0187(5) 0.0231(5) 0.0261(5) -0.0029(4) 0.0115(4) 0.0010(4)
C49 0.0277(6) 0.0149(5) 0.0208(5) -0.0013(4) 0.0036(4) 0.0033(4)

loop_
_atom_type_symbol
_atom_type_description
_atom_type_scat_dispersion_real
_atom_type_scat_dispersion_imag
_atom_type_scat_source
C C 0.0033 0.0016 'International Tables Vol C Tables 4.2.6.8 and 6.1.1.4'
H H 0.0000 0.0000 'International Tables Vol C Tables 4.2.6.8 and 6.1.1.4'
N N 0.0061 0.0033 'International Tables Vol C Tables 4.2.6.8 and 6.1.1.4'
Zr Zr -2.9673 0.5597 'International Tables Vol C Tables 4.2.6.8 and 6.1.1.4'

loop_
_geom_angle_atom_site_label_1
_geom_angle_atom_site_label_2
_geom_angle_atom_site_label_3
_geom_angle
C1 Zr N1 32.26(3)
C1 Zr C6 80.91(4)
N1 Zr C6 113.17(3)
C1 Zr C43 108.24(4)
N1 Zr C43 86.67(3)
C6 Zr C43 130.06(3)
C1 Zr C33 97.24(3)
N1 Zr C33 79.81(3)
C6 Zr C33 123.23(3)
C43 Zr C33 104.63(3)
C1 Zr C42 85.05(4)
N1 Zr C42 77.00(3)
C6 Zr C42 105.27(3)
C43 Zr C42 32.41(3)
C33 Zr C42 131.26(3)
C1 Zr C31 131.93(4)
N1 Zr C31 131.18(3)
C6 Zr C31 86.33(3)
C43 Zr C31 115.21(3)
C33 Zr C31 53.33(3)
C42 Zr C31 142.92(3)
C1 Zr C32 129.25(3)
N1 Zr C32 109.57(3)
C6 Zr C32 118.23(3)
C43 Zr C32 94.08(3)
C33 Zr C32 32.16(3)
C42 Zr C32 126.49(3)
C31 Zr C32 32.09(3)
C1 Zr C34 81.45(3)
N1 Zr C34 80.51(3)
C6 Zr C34 93.05(3)
C43 Zr C34 136.40(3)
C33 Zr C34 32.17(3)
C42 Zr C34 155.20(3)
C31 Zr C34 53.06(3)
C32 Zr C34 53.01(3)
C1 Zr C30 100.70(4)
N1 Zr C30 110.22(3)
C6 Zr C30 71.60(3)
C43 Zr C30 145.79(3)
C33 Zr C30 52.85(3)
C42 Zr C30 172.75(3)
C31 Zr C30 31.92(3)
C32 Zr C30 52.69(3)
C34 Zr C30 31.71(3)
C1 Zr C41 95.82(4)
N1 Zr C41 101.96(3)
C6 Zr C41 77.71(3)
C43 Zr C41 52.90(3)
C33 Zr C41 156.85(3)
C42 Zr C41 31.67(3)
C31 Zr C41 126.35(3)
C32 Zr C41 132.63(3)
C34 Zr C41 170.70(3)
C30 Zr C41 142.07(3)
C1 Zr C44 137.13(3)
N1 Zr C44 118.44(3)
C6 Zr C44 112.25(3)
C43 Zr C44 31.82(3)
C33 Zr C44 106.75(3)
C42 Zr C44 52.42(3)
C31 Zr C44 90.52(3)
C32 Zr C44 81.88(3)
C34 Zr C44 134.86(3)
C30 Zr C44 122.14(3)
C41 Zr C44 51.81(3)
C1 Zr C40 126.97(3)
N1 Zr C40 129.12(3)
C6 Zr C40 82.25(3)
C43 Zr C40 52.42(3)
C33 Zr C40 133.41(3)
C42 Zr C40 52.15(3)
C31 Zr C40 96.40(3)
C32 Zr C40 102.95(3)
C34 Zr C40 149.43(3)
C30 Zr C40 120.61(3)
C41 Zr C40 31.30(3)
C44 Zr C40 30.99(3)
C1 Zr N2 100.94(3)
N1 Zr N2 133.07(3)
C6 Zr N2 20.50(3)
C43 Zr N2 118.31(3)
C33 Zr N2 124.23(3)
C42 Zr N2 102.65(3)
C31 Zr N2 76.09(3)
C32 Zr N2 107.50(3)
C34 Zr N2 100.29(3)
C30 Zr N2 72.06(3)
C41 Zr N2 71.40(3)
C44 Zr N2 94.27(3)
C40 Zr N2 66.45(3)
C1 N1 C11 123.03(9)
C1 N1 Zr 69.15(6)
C11 N1 Zr 167.14(7)
C6 N2 C21 124.01(9)
C6 N2 Zr 40.68(5)
C21 N2 Zr 164.68(7)
N1 C1 C2 127.04(9)
N1 C1 Zr 78.60(6)
C2 C1 Zr 154.21(7)
C1 C2 C3 112.39(9)
C1 C2 H2A 109.1
C3 C2 H2A 109.1
C1 C2 H2B 109.1
C3 C2 H2B 109.1
H2A C2 H2B 107.9
C4 C3 C7 125.19(10)
C4 C3 C2 121.14(10)
C7 C3 C2 113.66(10)
C3 C4 C8 123.64(10)
C3 C4 C5 121.38(9)
C8 C4 C5 114.98(9)
C4 C5 C6 113.57(8)
C4 C5 H5A 108.9
C6 C5 H5A 108.9
C4 C5 H5B 108.9
C6 C5 H5B 108.9
H5A C5 H5B 107.7
N2 C6 C5 122.14(9)
N2 C6 Zr 118.82(7)
C5 C6 Zr 118.96(7)
C3 C7 H7A 109.5
C3 C7 H7B 109.5
H7A C7 H7B 109.5
C3 C7 H7C 109.5
H7A C7 H7C 109.5
H7B C7 H7C 109.5
C4 C8 H8A 109.5
C4 C8 H8B 109.5
H8A C8 H8B 109.5
C4 C8 H8C 109.5
H8A C8 H8C 109.5
H8B C8 H8C 109.5
N1 C11 C12 112.43(9)
N1 C11 C13 111.97(9)
C12 C11 C13 109.88(10)
N1 C11 H11A 107.4
C12 C11 H11A 107.4
C13 C11 H11A 107.4
C11 C12 H12A 109.5
C11 C12 H12B 109.5
H12A C12 H12B 109.5
C11 C12 H12C 109.5
H12A C12 H12C 109.5
H12B C12 H12C 109.5
C11 C13 H13A 109.5
C11 C13 H13B 109.5
H13A C13 H13B 109.5
C11 C13 H13C 109.5
H13A C13 H13C 109.5
H13B C13 H13C 109.5
N2 C21 C22 109.72(10)
N2 C21 C23 108.07(9)
C22 C21 C23 110.28(11)
N2 C21 H21A 109.6
C22 C21 H21A 109.6
C23 C21 H21A 109.6
C21 C22 H22A 109.5
C21 C22 H22B 109.5
H22A C22 H22B 109.5
C21 C22 H22C 109.5
H22A C22 H22C 109.5
H22B C22 H22C 109.5
C21 C23 H23A 109.5
C21 C23 H23B 109.5
H23A C23 H23B 109.5
C21 C23 H23C 109.5
H23A C23 H23C 109.5
H23B C23 H23C 109.5
C34 C30 C31 108.35(9)
C34 C30 C35 125.61(10)
C31 C30 C35 124.63(10)
C34 C30 Zr 73.29(6)
C31 C30 Zr 72.95(6)
C35 C30 Zr 130.37(7)
C30 C31 C32 107.68(9)
C30 C31 C36 124.03(10)
C32 C31 C36 128.00(10)
C30 C31 Zr 75.14(6)
C32 C31 Zr 74.11(6)
C36 C31 Zr 121.48(7)
C33 C32 C31 107.95(9)
C33 C32 C37 122.85(9)
C31 C32 C37 127.62(10)
C33 C32 Zr 73.01(5)
C31 C32 Zr 73.80(6)
C37 C32 Zr 130.17(7)
C32 C33 C34 108.06(9)
C32 C33 C38 124.33(9)
C34 C33 C38 126.94(10)
C32 C33 Zr 74.83(5)
C34 C33 Zr 74.91(6)
C38 C33 Zr 123.64(7)
C30 C34 C33 107.89(9)
C30 C34 C39 124.98(10)
C33 C34 C39 126.42(10)
C30 C34 Zr 75.00(6)
C33 C34 Zr 72.92(6)
C39 C34 Zr 125.49(7)
C30 C35 H35A 109.5
C30 C35 H35B 109.5
H35A C35 H35B 109.5
C30 C35 H35C 109.5
H35A C35 H35C 109.5
H35B C35 H35C 109.5
C31 C36 H36A 109.5
C31 C36 H36B 109.5
H36A C36 H36B 109.5
C31 C36 H36C 109.5
H36A C36 H36C 109.5
H36B C36 H36C 109.5
C32 C37 H37A 109.5
C32 C37 H37B 109.5
H37A C37 H37B 109.5
C32 C37 H37C 109.5
H37A C37 H37C 109.5
H37B C37 H37C 109.5
C33 C38 H38A 109.5
C33 C38 H38B 109.5
H38A C38 H38B 109.5
C33 C38 H38C 109.5
H38A C38 H38C 109.5
H38B C38 H38C 109.5
C34 C39 H39A 109.5
C34 C39 H39B 109.5
H39A C39 H39B 109.5
C34 C39 H39C 109.5
H39A C39 H39C 109.5
H39B C39 H39C 109.5
C44 C40 C41 107.90(9)
C44 C40 C45 124.28(10)
C41 C40 C45 126.61(10)
C44 C40 Zr 73.69(6)
C41 C40 Zr 72.65(6)
C45 C40 Zr 129.26(7)
C42 C41 C40 108.07(9)
C42 C41 C46 124.67(10)
C40 C41 C46 126.24(10)
C42 C41 Zr 72.05(6)
C40 C41 Zr 76.04(6)
C46 C41 Zr 126.85(7)
C41 C42 C43 108.33(9)
C41 C42 C47 123.57(10)
C43 C42 C47 127.47(10)
C41 C42 Zr 76.28(6)
C43 C42 Zr 73.52(6)
C47 C42 Zr 123.53(7)
C44 C43 C42 107.25(9)
C44 C43 C48 125.19(10)
C42 C43 C48 126.83(10)
C44 C43 Zr 77.34(6)
C42 C43 Zr 74.07(6)
C48 C43 Zr 122.17(7)
C40 C44 C43 108.41(9)
C40 C44 C49 122.84(10)
C43 C44 C49 126.98(10)
C40 C44 Zr 75.32(6)
C43 C44 Zr 70.84(6)
C49 C44 Zr 131.79(7)
C40 C45 H45A 109.5
C40 C45 H45B 109.5
H45A C45 H45B 109.5
C40 C45 H45C 109.5
H45A C45 H45C 109.5
H45B C45 H45C 109.5
C41 C46 H46A 109.5
C41 C46 H46B 109.5
H46A C46 H46B 109.5
C41 C46 H46C 109.5
H46A C46 H46C 109.5
H46B C46 H46C 109.5
C42 C47 H47A 109.5
C42 C47 H47B 109.5
H47A C47 H47B 109.5
C42 C47 H47C 109.5
H47A C47 H47C 109.5
H47B C47 H47C 109.5
C43 C48 H48A 109.5
C43 C48 H48B 109.5
H48A C48 H48B 109.5
C43 C48 H48C 109.5
H48A C48 H48C 109.5
H48B C48 H48C 109.5
C44 C49 H49A 109.5
C44 C49 H49B 109.5
H49A C49 H49B 109.5
C44 C49 H49C 109.5
H49A C49 H49C 109.5
H49B C49 H49C 109.5

loop_
_geom_bond_atom_site_label_1
_geom_bond_atom_site_label_2
_geom_bond_distance
Zr C1 2.2376(10)
Zr N1 2.3472(9)
Zr C6 2.3916(10)
Zr C43 2.5537(10)
Zr C33 2.5546(10)
Zr C42 2.5608(10)
Zr C31 2.5740(10)
Zr C32 2.5781(10)
Zr C34 2.5803(10)
Zr C30 2.6023(10)
Zr C41 2.6151(10)
Zr C44 2.6378(10)
Zr C40 2.6588(10)
Zr N2 3.2148(9)
N1 C1 1.2781(13)
N1 C11 1.4977(13)
N2 C6 1.2852(13)
N2 C21 1.4832(14)
C1 C2 1.5074(14)
C2 C3 1.5192(15)
C2 H2A 0.9900
C2 H2B 0.9900
C3 C4 1.3378(16)
C3 C7 1.5064(16)
C4 C8 1.5122(15)
C4 C5 1.5179(15)
C5 C6 1.5502(14)
C5 H5A 0.9900
C5 H5B 0.9900
C7 H7A 0.9800
C7 H7B 0.9800
C7 H7C 0.9800
C8 H8A 0.9800
C8 H8B 0.9800
C8 H8C 0.9800
C11 C12 1.5201(17)
C11 C13 1.5283(17)
C11 H11A 1.0000
C12 H12A 0.9800
C12 H12B 0.9800
C12 H12C 0.9800
C13 H13A 0.9800
C13 H13B 0.9800
C13 H13C 0.9800
C21 C22 1.5219(18)
C21 C23 1.5219(18)
C21 H21A 1.0000
C22 H22A 0.9800
C22 H22B 0.9800
C22 H22C 0.9800
C23 H23A 0.9800
C23 H23B 0.9800
C23 H23C 0.9800
C30 C34 1.4162(15)
C30 C31 1.4234(15)
C30 C35 1.5019(15)
C31 C32 1.4240(14)
C31 C36 1.5004(16)
C32 C33 1.4217(15)
C32 C37 1.5043(14)
C33 C34 1.4229(14)
C33 C38 1.5014(15)
C34 C39 1.4977(15)
C35 H35A 0.9800
C35 H35B 0.9800
C35 H35C 0.9800
C36 H36A 0.9800
C36 H36B 0.9800
C36 H36C 0.9800
C37 H37A 0.9800
C37 H37B 0.9800
C37 H37C 0.9800
C38 H38A 0.9800
C38 H38B 0.9800
C38 H38C 0.9800
C39 H39A 0.9800
C39 H39B 0.9800
C39 H39C 0.9800
C40 C44 1.4150(14)
C40 C41 1.4235(15)
C40 C45 1.4999(15)
C41 C42 1.4134(15)
C41 C46 1.4979(15)
C42 C43 1.4273(14)
C42 C47 1.5013(15)
C43 C44 1.4255(15)
C43 C48 1.5063(15)
C44 C49 1.5035(15)
C45 H45A 0.9800
C45 H45B 0.9800
C45 H45C 0.9800
C46 H46A 0.9800
C46 H46B 0.9800
C46 H46C 0.9800
C47 H47A 0.9800
C47 H47B 0.9800
C47 H47C 0.9800
C48 H48A 0.9800
C48 H48B 0.9800
C48 H48C 0.9800
C49 H49A 0.9800
C49 H49B 0.9800
C49 H49C 0.9800
